data_4075705
loop_
_publ_author_name
'Fischer, Jelena'
'Baumgartner, Judith'
'Marschner, Christoph'

_publ_section_title
;
 Silylgermylpotassium Compounds
;
_journal_issue 6
_journal_name_full Organometallics
_journal_page_first 1263
_journal_paper_doi 10.1021/om0491894
_journal_volume 24
_journal_year 2005
_chemical_formula_sum 'C18 H54 Ge2 Si6 Sn'
_chemical_formula_weight 703.02
_chemical_name_systematic
;
 ?
;
_space_group_IT_number 15
_symmetry_cell_setting monoclinic
_symmetry_space_group_name_Hall '-C 2yc'
_symmetry_space_group_name_H-M 'C 1 2/c 1'
_atom_sites_solution_hydrogens geom
_atom_sites_solution_primary direct
_atom_sites_solution_secondary difmap
_audit_creation_method SHELXL-97
_cell_angle_alpha 90.00
_cell_angle_beta 92.68(3)
_cell_angle_gamma 90.00
_cell_formula_units_Z 4
_cell_length_a 15.901(3)
_cell_length_b 9.5497(19)
_cell_length_c 22.498(5)
_cell_measurement_temperature 100(2)
_cell_volume 3412.6(12)
_computing_cell_refinement 'Bruker XSCANS'
_computing_data_collection 'Bruker XSCANS'
_computing_data_reduction 'Bruker SHELXTL'
_computing_molecular_graphics 'Bruker SHELXTL'
_computing_publication_material 'Bruker SHELXTL'
_computing_structure_refinement 'SHELXL-97 (Sheldrick, 1997)'
_computing_structure_solution 'SHELXS-97 (Sheldrick, 1990)'
_diffrn_ambient_temperature 100(2)
_diffrn_measured_fraction_theta_full 0.992
_diffrn_measured_fraction_theta_max 0.992
_diffrn_measurement_device_type 'Bruker P4'
_diffrn_measurement_method '\w scans'
_diffrn_radiation_monochromator graphite
_diffrn_radiation_source 'fine-focus sealed tube'
_diffrn_radiation_type MoK\a
_diffrn_radiation_wavelength 0.71073
_diffrn_reflns_av_R_equivalents 0.0706
_diffrn_reflns_av_sigmaI/netI 0.0627
_diffrn_reflns_limit_h_max 18
_diffrn_reflns_limit_h_min -18
_diffrn_reflns_limit_k_max 10
_diffrn_reflns_limit_k_min -10
_diffrn_reflns_limit_l_max 25
_diffrn_reflns_limit_l_min -25
_diffrn_reflns_number 10582
_diffrn_reflns_theta_full 24.00
_diffrn_reflns_theta_max 24.00
_diffrn_reflns_theta_min 1.81
_diffrn_standards_interval_time 10
_exptl_absorpt_coefficient_mu 2.692
_exptl_absorpt_correction_T_max 0.6150
_exptl_absorpt_correction_T_min 0.3838
_exptl_absorpt_correction_type SADABS
_exptl_absorpt_process_details XPREP
_exptl_crystal_colour colorless
_exptl_crystal_density_diffrn 1.368
_exptl_crystal_density_method 'not measured'
_exptl_crystal_description plates
_exptl_crystal_F_000 1440
_exptl_crystal_size_max 0.44
_exptl_crystal_size_mid 0.32
_exptl_crystal_size_min 0.20
_refine_diff_density_max 3.041
_refine_diff_density_min -1.395
_refine_diff_density_rms 0.275
_refine_ls_extinction_method none
_refine_ls_goodness_of_fit_ref 1.219
_refine_ls_hydrogen_treatment mixed
_refine_ls_matrix_type full
_refine_ls_number_parameters 132
_refine_ls_number_reflns 2658
_refine_ls_number_restraints 0
_refine_ls_restrained_S_all 1.219
_refine_ls_R_factor_all 0.0985
_refine_ls_R_factor_gt 0.0918
_refine_ls_shift/su_max 0.001
_refine_ls_shift/su_mean 0.000
_refine_ls_structure_factor_coef Fsqd
_refine_ls_weighting_details 'calc w=1/[\s^2^(Fo^2^)+(0.0497P)^2^+281.7820P] where P=(Fo^2^+2Fc^2^)/3'
_refine_ls_weighting_scheme calc
_refine_ls_wR_factor_gt 0.2229
_refine_ls_wR_factor_ref 0.2252
_reflns_number_gt 2355
_reflns_number_total 2658
_reflns_threshold_expression >2sigma(I)
_cod_data_source_file om0491894si20041222_090130.cif
_cod_data_source_block 275j
_cod_depositor_comments
;
The following automatic conversions were performed:

'_symmetry_cell_setting' value 'Monoclinic' changed to 'monoclinic'
according to /home/saulius/struct/CIF-dictionaries/cif_core.dic
dictionary named 'cif_core.dic' version 2.4.1 from 2010-06-29.

Automatic conversion script
Id: cif_fix_values 1715 2011-07-08 13:25:40Z adriana 
;
_cod_original_cell_volume 3412.7(12)
_cod_original_sg_symbol_H-M C2/c
_cod_database_code 4075705

loop_
_symmetry_equiv_pos_as_xyz
'x, y, z'
'-x, y, -z+1/2'
'x+1/2, y+1/2, z'
'-x+1/2, y+1/2, -z+1/2'
'-x, -y, -z'
'x, -y, z-1/2'
'-x+1/2, -y+1/2, -z'
'x+1/2, -y+1/2, z-1/2'

loop_
_atom_site_label
_atom_site_type_symbol
_atom_site_fract_x
_atom_site_fract_y
_atom_site_fract_z
_atom_site_U_iso_or_equiv
_atom_site_adp_type
_atom_site_occupancy
_atom_site_symmetry_multiplicity
_atom_site_calc_flag
_atom_site_refinement_flags
Sn1 Sn 0.5000 0.07082(13) 0.7500 0.0134(4) Uani 1 2 d S
Ge1 Ge 0.50220(8) 0.23775(15) 0.65811(6) 0.0154(4) Uani 1 1 d .
Si1 Si 0.6121(2) 0.1662(4) 0.59634(18) 0.0206(9) Uani 1 1 d .
Si2 Si 0.3688(2) 0.2232(4) 0.60640(18) 0.0203(9) Uani 1 1 d .
Si3 Si 0.5265(2) 0.4630(4) 0.70194(17) 0.0171(8) Uani 1 1 d .
C1 C 0.6086(9) -0.0673(16) 0.7537(6) 0.023(3) Uani 1 1 d .
H1A H 0.6024 -0.1368 0.7852 0.034 Uiso 1 1 calc R
H1B H 0.6598 -0.0123 0.7621 0.034 Uiso 1 1 calc R
H1C H 0.6125 -0.1152 0.7154 0.034 Uiso 1 1 calc R
C2 C 0.7185(9) 0.1784(16) 0.6370(7) 0.029(4) Uani 1 1 d .
H2A H 0.7625 0.1534 0.6099 0.043 Uiso 1 1 calc R
H2B H 0.7204 0.1137 0.6709 0.043 Uiso 1 1 calc R
H2C H 0.7276 0.2743 0.6514 0.043 Uiso 1 1 calc R
C3 C 0.5917(9) -0.0209(17) 0.5737(7) 0.029(4) Uani 1 1 d .
H3A H 0.5414 -0.0254 0.5469 0.044 Uiso 1 1 calc R
H3B H 0.5829 -0.0775 0.6092 0.044 Uiso 1 1 calc R
H3C H 0.6403 -0.0572 0.5533 0.044 Uiso 1 1 calc R
C4 C 0.6146(10) 0.2780(18) 0.5283(7) 0.032(4) Uani 1 1 d .
H4A H 0.6234 0.3760 0.5401 0.049 Uiso 1 1 calc R
H4B H 0.5610 0.2692 0.5053 0.049 Uiso 1 1 calc R
H4C H 0.6607 0.2475 0.5040 0.049 Uiso 1 1 calc R
C5 C 0.3423(10) 0.0370(15) 0.5851(7) 0.027(3) Uani 1 1 d .
H5A H 0.3284 -0.0157 0.6207 0.041 Uiso 1 1 calc R
H5B H 0.3908 -0.0064 0.5671 0.041 Uiso 1 1 calc R
H5C H 0.2940 0.0363 0.5565 0.041 Uiso 1 1 calc R
C6 C 0.3649(10) 0.3357(18) 0.5381(7) 0.032(4) Uani 1 1 d .
H6A H 0.4029 0.2974 0.5092 0.048 Uiso 1 1 calc R
H6B H 0.3826 0.4311 0.5489 0.048 Uiso 1 1 calc R
H6C H 0.3073 0.3376 0.5207 0.048 Uiso 1 1 calc R
C7 C 0.2857(9) 0.2872(16) 0.6563(7) 0.026(3) Uani 1 1 d .
H7A H 0.2303 0.2792 0.6357 0.040 Uiso 1 1 calc R
H7B H 0.2966 0.3853 0.6668 0.040 Uiso 1 1 calc R
H7C H 0.2868 0.2304 0.6927 0.040 Uiso 1 1 calc R
C8 C 0.6430(9) 0.5009(17) 0.7068(7) 0.029(4) Uani 1 1 d .
H8A H 0.6644 0.5039 0.6667 0.043 Uiso 1 1 calc R
H8B H 0.6722 0.4271 0.7299 0.043 Uiso 1 1 calc R
H8C H 0.6530 0.5914 0.7265 0.043 Uiso 1 1 calc R
C9 C 0.4730(11) 0.5998(18) 0.6535(8) 0.041(5) Uani 1 1 d .
H9A H 0.4918 0.6930 0.6666 0.062 Uiso 1 1 calc R
H9B H 0.4119 0.5925 0.6566 0.062 Uiso 1 1 calc R
H9C H 0.4874 0.5853 0.6121 0.062 Uiso 1 1 calc R

loop_
_atom_site_aniso_label
_atom_site_aniso_U_11
_atom_site_aniso_U_22
_atom_site_aniso_U_33
_atom_site_aniso_U_23
_atom_site_aniso_U_13
_atom_site_aniso_U_12
Sn1 0.0098(6) 0.0107(7) 0.0196(7) 0.000 0.0004(5) 0.000
Ge1 0.0118(7) 0.0125(8) 0.0217(8) 0.0000(6) 0.0002(5) 0.0011(6)
Si1 0.0169(19) 0.020(2) 0.026(2) 0.0034(17) 0.0043(16) 0.0018(16)
Si2 0.0102(18) 0.023(2) 0.027(2) 0.0054(17) -0.0032(15) 0.0002(16)
Si3 0.0140(18) 0.0088(19) 0.028(2) 0.0013(15) -0.0023(15) -0.0006(15)
C1 0.023(8) 0.024(8) 0.021(7) 0.010(6) 0.002(6) 0.004(6)
C2 0.022(8) 0.015(8) 0.050(10) -0.001(7) 0.006(7) -0.003(6)
C3 0.024(8) 0.038(10) 0.026(8) -0.006(7) -0.005(6) 0.007(7)
C4 0.032(9) 0.033(10) 0.032(9) 0.012(7) 0.011(7) 0.005(7)
C5 0.027(8) 0.018(8) 0.037(9) 0.003(7) 0.001(7) -0.010(6)
C6 0.024(8) 0.034(10) 0.038(9) 0.009(7) -0.005(7) -0.004(7)
C7 0.012(7) 0.025(9) 0.042(9) 0.002(7) 0.005(6) 0.008(6)
C8 0.017(7) 0.030(9) 0.039(9) 0.004(7) -0.001(6) -0.015(7)
C9 0.041(10) 0.028(10) 0.054(11) -0.003(8) -0.004(8) -0.031(8)

loop_
_atom_type_symbol
_atom_type_description
_atom_type_scat_dispersion_real
_atom_type_scat_dispersion_imag
_atom_type_scat_source
C C 0.0033 0.0016 'International Tables Vol C Tables 4.2.6.8 and 6.1.1.4'
H H 0.0000 0.0000 'International Tables Vol C Tables 4.2.6.8 and 6.1.1.4'
Si Si 0.0817 0.0704 'International Tables Vol C Tables 4.2.6.8 and 6.1.1.4'
Ge Ge 0.1547 1.8001 'International Tables Vol C Tables 4.2.6.8 and 6.1.1.4'
Sn Sn -0.6537 1.4246 'International Tables Vol C Tables 4.2.6.8 and 6.1.1.4'

loop_
_geom_angle_atom_site_label_1
_geom_angle_atom_site_label_2
_geom_angle_atom_site_label_3
_geom_angle
_geom_angle_site_symmetry_1
_geom_angle_site_symmetry_3
C1 Sn1 C1 105.2(8) . 2_656
C1 Sn1 Ge1 112.4(4) . 2_656
C1 Sn1 Ge1 111.2(4) 2_656 2_656
C1 Sn1 Ge1 111.2(4) . .
C1 Sn1 Ge1 112.4(4) 2_656 .
Ge1 Sn1 Ge1 104.78(8) 2_656 .
Si2 Ge1 Si1 111.09(15) . .
Si2 Ge1 Si3 112.24(14) . .
Si1 Ge1 Si3 112.93(15) . .
Si2 Ge1 Sn1 107.90(11) . .
Si1 Ge1 Sn1 108.89(11) . .
Si3 Ge1 Sn1 103.34(11) . .
C4 Si1 C3 109.4(8) . .
C4 Si1 C2 108.0(7) . .
C3 Si1 C2 109.2(7) . .
C4 Si1 Ge1 111.0(5) . .
C3 Si1 Ge1 108.0(5) . .
C2 Si1 Ge1 111.4(5) . .
C6 Si2 C7 107.9(7) . .
C6 Si2 C5 109.5(7) . .
C7 Si2 C5 107.7(7) . .
C6 Si2 Ge1 111.3(5) . .
C7 Si2 Ge1 109.0(5) . .
C5 Si2 Ge1 111.3(5) . .
C9 Si3 C8 108.5(7) . .
C9 Si3 Si3 111.1(6) . 2_656
C8 Si3 Si3 109.8(5) . 2_656
C9 Si3 Ge1 109.0(5) . .
C8 Si3 Ge1 109.7(5) . .
Si3 Si3 Ge1 108.68(12) 2_656 .

loop_
_geom_bond_atom_site_label_1
_geom_bond_atom_site_label_2
_geom_bond_distance
_geom_bond_site_symmetry_2
Sn1 C1 2.171(14) .
Sn1 C1 2.171(14) 2_656
Sn1 Ge1 2.6120(16) 2_656
Sn1 Ge1 2.6121(16) .
Ge1 Si2 2.375(4) .
Ge1 Si1 2.383(4) .
Ge1 Si3 2.390(4) .
Si1 C4 1.868(15) .
Si1 C3 1.881(17) .
Si1 C2 1.889(15) .
Si2 C6 1.873(16) .
Si2 C7 1.877(14) .
Si2 C5 1.884(15) .
Si3 C9 1.879(19) .
Si3 C8 1.885(14) .
Si3 Si3 2.358(8) 2_656

loop_
_geom_torsion_atom_site_label_1
_geom_torsion_atom_site_label_2
_geom_torsion_atom_site_label_3
_geom_torsion_atom_site_label_4
_geom_torsion
_geom_torsion_site_symmetry_1
_geom_torsion_site_symmetry_4
C1 Sn1 Ge1 Si2 129.3(4) . .
C1 Sn1 Ge1 Si2 11.8(4) 2_656 .
Ge1 Sn1 Ge1 Si2 -109.06(12) 2_656 .
C1 Sn1 Ge1 Si1 8.6(5) . .
C1 Sn1 Ge1 Si1 -108.9(4) 2_656 .
Ge1 Sn1 Ge1 Si1 130.27(12) 2_656 .
C1 Sn1 Ge1 Si3 -111.6(4) . .
C1 Sn1 Ge1 Si3 130.8(4) 2_656 .
Ge1 Sn1 Ge1 Si3 9.98(9) 2_656 .
Si2 Ge1 Si1 C4 59.4(6) . .
Si3 Ge1 Si1 C4 -67.8(6) . .
Sn1 Ge1 Si1 C4 178.1(6) . .
Si2 Ge1 Si1 C3 -60.5(5) . .
Si3 Ge1 Si1 C3 172.4(5) . .
Sn1 Ge1 Si1 C3 58.2(5) . .
Si2 Ge1 Si1 C2 179.7(5) . .
Si3 Ge1 Si1 C2 52.6(6) . .
Sn1 Ge1 Si1 C2 -61.6(5) . .
Si1 Ge1 Si2 C6 -59.1(6) . .
Si3 Ge1 Si2 C6 68.4(6) . .
Sn1 Ge1 Si2 C6 -178.4(6) . .
Si1 Ge1 Si2 C7 -177.9(5) . .
Si3 Ge1 Si2 C7 -50.4(6) . .
Sn1 Ge1 Si2 C7 62.8(5) . .
Si1 Ge1 Si2 C5 63.4(6) . .
Si3 Ge1 Si2 C5 -169.1(5) . .
Sn1 Ge1 Si2 C5 -55.9(5) . .
Si2 Ge1 Si3 C9 -32.6(6) . .
Si1 Ge1 Si3 C9 93.9(6) . .
Sn1 Ge1 Si3 C9 -148.6(6) . .
Si2 Ge1 Si3 C8 -151.4(5) . .
Si1 Ge1 Si3 C8 -24.8(5) . .
Sn1 Ge1 Si3 C8 92.7(5) . .
Si2 Ge1 Si3 Si3 88.6(2) . 2_656
Si1 Ge1 Si3 Si3 -144.9(2) . 2_656
Sn1 Ge1 Si3 Si3 -27.4(2) . 2_656
